data_2229130
loop_
_publ_author_name
'Hu, Hao'
'Chen, Yue-Hu'
'Qian, Shao-Song'
'Kang, Shou-Kai'

_publ_section_title
;
 <i>rac</i>-Ethyl
 2-amino-3-hydroxy-3-[4-(methylsulfonyl)phenyl]propanoate
;
_journal_coeditor_code KP2292
_journal_issue 2
_journal_name_full 'Acta Crystallographica Section E'
_journal_page_first o258
_journal_paper_doi 10.1107/S1600536810052827
_journal_volume 67
_journal_year 2011
_chemical_formula_iupac 'C12 H17 N O5 S'
_chemical_formula_moiety 'C12 H17 N O5 S'
_chemical_formula_sum 'C12 H17 N O5 S'
_chemical_formula_weight 287.33
_chemical_name_systematic
;
<i>rac</i>-Ethyl 2-amino-3-hydroxy-3-[4-(methylsulfonyl)phenyl]propanoate
;
_space_group_IT_number 2
_symmetry_cell_setting triclinic
_symmetry_space_group_name_Hall '-P 1'
_symmetry_space_group_name_H-M 'P -1'
_atom_sites_solution_hydrogens geom
_atom_sites_solution_primary direct
_atom_sites_solution_secondary difmap
_audit_creation_method SHELXL-97
_cell_angle_alpha 94.952(4)
_cell_angle_beta 100.530(4)
_cell_angle_gamma 94.298(4)
_cell_formula_units_Z 2
_cell_length_a 4.8123(11)
_cell_length_b 11.382(3)
_cell_length_c 12.637(3)
_cell_measurement_reflns_used 1152
_cell_measurement_temperature 273(2)
_cell_measurement_theta_max 25.94
_cell_measurement_theta_min 2.32
_cell_volume 675.1(3)
_computing_cell_refinement 'SAINT (Bruker, 2007)'
_computing_data_collection 'SMART (Bruker, 2007)'
_computing_data_reduction 'SAINT (Bruker, 2007)'
_computing_molecular_graphics 'PLATON (Spek, 2009)'
_computing_publication_material 'SHELXL97 (Sheldrick, 2008)'
_computing_structure_refinement 'SHELXL97 (Sheldrick, 2008)'
_computing_structure_solution 'SHELXS97 (Sheldrick, 2008)'
_diffrn_ambient_temperature 273(2)
_diffrn_measured_fraction_theta_full 0.988
_diffrn_measured_fraction_theta_max 0.988
_diffrn_measurement_device_type 'Bruker SMART CCD area-detector'
_diffrn_measurement_method '\f and \w'
_diffrn_radiation_monochromator graphite
_diffrn_radiation_source 'fine-focus sealed tube'
_diffrn_radiation_type MoK\a
_diffrn_radiation_wavelength 0.71073
_diffrn_reflns_av_R_equivalents 0.0172
_diffrn_reflns_av_sigmaI/netI 0.0381
_diffrn_reflns_limit_h_max 5
_diffrn_reflns_limit_h_min -4
_diffrn_reflns_limit_k_max 13
_diffrn_reflns_limit_k_min -13
_diffrn_reflns_limit_l_max 9
_diffrn_reflns_limit_l_min -15
_diffrn_reflns_number 3543
_diffrn_reflns_theta_full 25.05
_diffrn_reflns_theta_max 25.05
_diffrn_reflns_theta_min 1.65
_exptl_absorpt_coefficient_mu 0.256
_exptl_absorpt_correction_type none
_exptl_crystal_colour colourless
_exptl_crystal_density_diffrn 1.414
_exptl_crystal_density_method 'not measured'
_exptl_crystal_description prism
_exptl_crystal_F_000 304
_exptl_crystal_size_max 0.18
_exptl_crystal_size_mid 0.16
_exptl_crystal_size_min 0.10
_refine_diff_density_max 0.753
_refine_diff_density_min -0.229
_refine_ls_extinction_method none
_refine_ls_goodness_of_fit_ref 1.044
_refine_ls_hydrogen_treatment constr
_refine_ls_matrix_type full
_refine_ls_number_parameters 174
_refine_ls_number_reflns 2363
_refine_ls_number_restraints 0
_refine_ls_restrained_S_all 1.044
_refine_ls_R_factor_all 0.0764
_refine_ls_R_factor_gt 0.0604
_refine_ls_shift/su_max 0.000
_refine_ls_shift/su_mean 0.000
_refine_ls_structure_factor_coef Fsqd
_refine_ls_weighting_details 'calc w=1/[\s^2^(Fo^2^)+(0.1190P)^2^+0.0021P] where P=(Fo^2^+2Fc^2^)/3'
_refine_ls_weighting_scheme calc
_refine_ls_wR_factor_gt 0.1643
_refine_ls_wR_factor_ref 0.1794
_reflns_number_gt 1786
_reflns_number_total 2363
_reflns_threshold_expression I>2\s(I)
_cod_data_source_file kp2292.cif
_cod_data_source_block I
_cod_database_code 2229130
_cod_database_fobs_code 2229130

loop_
_symmetry_equiv_pos_as_xyz
'x, y, z'
'-x, -y, -z'

loop_
_atom_site_type_symbol
_atom_site_label
_atom_site_fract_x
_atom_site_fract_y
_atom_site_fract_z
_atom_site_U_iso_or_equiv
_atom_site_adp_type
_atom_site_calc_flag
_atom_site_refinement_flags
_atom_site_occupancy
_atom_site_disorder_assembly
_atom_site_disorder_group
S S1 1.45493(14) 1.26807(6) 0.93597(7) 0.0422(3) Uani d . 1 . .
O O1 1.5681(5) 1.3462(2) 0.8678(2) 0.0554(7) Uani d . 1 . .
O O2 1.6472(5) 1.2080(2) 1.0081(2) 0.0634(7) Uani d . 1 . .
O O3 0.3600(4) 0.95918(17) 0.60055(17) 0.0415(5) Uani d . 1 . .
H H3 0.2045 0.9207 0.5865 0.050 Uiso calc R 1 . .
O O4 0.3671(6) 0.6609(2) 0.4925(2) 0.0669(8) Uani d . 1 . .
O O5 0.3457(5) 0.65735(18) 0.66724(18) 0.0505(6) Uani d . 1 . .
N N1 0.8171(5) 0.8421(2) 0.5424(2) 0.0385(6) Uani d . 1 . .
H H1A 0.7266 0.8992 0.5112 0.046 Uiso d R 1 . .
H H1B 0.8181 0.7816 0.4930 0.046 Uiso d R 1 . .
C C1 1.2030(6) 1.1614(2) 0.8552(2) 0.0355(7) Uani d . 1 . .
C C2 1.1603(6) 1.0510(3) 0.8907(3) 0.0422(7) Uani d . 1 . .
H H2 1.2735 1.0315 0.9535 0.051 Uiso calc R 1 . .
C C3 0.9497(6) 0.9707(3) 0.8325(2) 0.0421(7) Uani d . 1 . .
H H3A 0.9218 0.8963 0.8561 0.050 Uiso calc R 1 . .
C C4 0.7770(6) 0.9980(2) 0.7391(2) 0.0323(6) Uani d . 1 . .
C C5 0.8256(6) 1.1086(2) 0.7039(3) 0.0397(7) Uani d . 1 . .
H H5 0.7141 1.1282 0.6408 0.048 Uiso calc R 1 . .
C C6 1.0380(6) 1.1896(2) 0.7618(3) 0.0431(8) Uani d . 1 . .
H H6 1.0697 1.2634 0.7377 0.052 Uiso calc R 1 . .
C C7 1.2543(7) 1.3513(3) 1.0121(3) 0.0558(9) Uani d . 1 . .
H H7A 1.1644 1.3006 1.0553 0.084 Uiso calc R 1 . .
H H7B 1.1120 1.3860 0.9643 0.084 Uiso calc R 1 . .
H H7C 1.3767 1.4128 1.0585 0.084 Uiso calc R 1 . .
C C8 0.5434(6) 0.9065(2) 0.6795(2) 0.0348(7) Uani d . 1 . .
H H8 0.4342 0.8766 0.7314 0.042 Uiso calc R 1 . .
C C9 0.6716(6) 0.8019(2) 0.6256(2) 0.0337(7) Uani d . 1 . .
H H9 0.8140 0.7743 0.6814 0.040 Uiso calc R 1 . .
C C10 0.4449(6) 0.6998(2) 0.5853(3) 0.0401(7) Uani d . 1 . .
C C11 0.1378(8) 0.5547(3) 0.6424(3) 0.0554(9) Uani d . 1 . .
H H11A 0.2228 0.4867 0.6148 0.067 Uiso calc R 1 . .
H H11B -0.0212 0.5704 0.5879 0.067 Uiso calc R 1 . .
C C12 0.0405(8) 0.5310(3) 0.7433(3) 0.0647(11) Uani d . 1 . .
H H12A 0.1986 0.5138 0.7960 0.097 Uiso calc R 1 . .
H H12B -0.1006 0.4645 0.7289 0.097 Uiso calc R 1 . .
H H12C -0.0398 0.5994 0.7705 0.097 Uiso calc R 1 . .

loop_
_atom_site_aniso_label
_atom_site_aniso_U_11
_atom_site_aniso_U_22
_atom_site_aniso_U_33
_atom_site_aniso_U_12
_atom_site_aniso_U_13
_atom_site_aniso_U_23
S1 0.0315(4) 0.0384(5) 0.0528(5) -0.0036(3) 0.0039(3) -0.0026(4)
O1 0.0479(13) 0.0479(13) 0.0689(16) -0.0132(10) 0.0156(12) 0.0027(12)
O2 0.0454(13) 0.0540(14) 0.0788(18) -0.0011(11) -0.0159(13) 0.0042(13)
O3 0.0276(10) 0.0386(11) 0.0564(13) 0.0004(8) 0.0012(9) 0.0102(10)
O4 0.0795(18) 0.0663(16) 0.0462(15) -0.0263(13) 0.0091(13) -0.0087(13)
O5 0.0611(14) 0.0390(12) 0.0473(13) -0.0160(10) 0.0106(11) -0.0009(10)
N1 0.0321(12) 0.0403(14) 0.0422(15) 0.0027(10) 0.0053(11) 0.0040(11)
C1 0.0334(14) 0.0299(15) 0.0425(17) 0.0007(12) 0.0090(13) -0.0010(13)
C2 0.0459(17) 0.0370(16) 0.0407(17) 0.0028(13) 0.0004(14) 0.0052(14)
C3 0.0475(17) 0.0328(15) 0.0438(18) -0.0024(13) 0.0046(14) 0.0065(13)
C4 0.0323(14) 0.0286(14) 0.0366(16) 0.0024(11) 0.0092(12) 0.0009(12)
C5 0.0413(16) 0.0316(15) 0.0433(17) 0.0012(12) 0.0003(13) 0.0061(13)
C6 0.0471(17) 0.0278(15) 0.0517(19) -0.0006(13) 0.0023(15) 0.0072(14)
C7 0.0475(18) 0.051(2) 0.064(2) -0.0121(15) 0.0144(17) -0.0194(17)
C8 0.0319(14) 0.0327(15) 0.0395(17) 0.0013(12) 0.0051(12) 0.0069(13)
C9 0.0323(14) 0.0304(14) 0.0368(16) 0.0024(12) 0.0027(12) 0.0031(12)
C10 0.0412(16) 0.0309(15) 0.0464(19) 0.0025(13) 0.0057(14) 0.0008(14)
C11 0.059(2) 0.0346(17) 0.068(2) -0.0119(15) 0.0118(18) -0.0042(16)
C12 0.074(3) 0.049(2) 0.074(3) -0.0032(18) 0.021(2) 0.0179(19)

loop_
_atom_type_symbol
_atom_type_description
_atom_type_scat_dispersion_real
_atom_type_scat_dispersion_imag
_atom_type_scat_source
C C 0.0033 0.0016 'International Tables Vol C Tables 4.2.6.8 and 6.1.1.4'
H H 0.0000 0.0000 'International Tables Vol C Tables 4.2.6.8 and 6.1.1.4'
N N 0.0061 0.0033 'International Tables Vol C Tables 4.2.6.8 and 6.1.1.4'
O O 0.0106 0.0060 'International Tables Vol C Tables 4.2.6.8 and 6.1.1.4'
S S 0.1246 0.1234 'International Tables Vol C Tables 4.2.6.8 and 6.1.1.4'

loop_
_geom_angle_atom_site_label_1
_geom_angle_atom_site_label_2
_geom_angle_atom_site_label_3
_geom_angle_site_symmetry_1
_geom_angle_site_symmetry_3
_geom_angle
_geom_angle_publ_flag
O2 S1 O1 . . 118.80(15) ?
O2 S1 C7 . . 108.53(18) ?
O1 S1 C7 . . 107.05(17) ?
O2 S1 C1 . . 108.27(14) ?
O1 S1 C1 . . 109.22(14) ?
C7 S1 C1 . . 103.98(15) ?
C8 O3 H3 . . 109.5 ?
C10 O5 C11 . . 117.5(3) ?
C9 N1 H1A . . 109.3 ?
C9 N1 H1B . . 109.2 ?
H1A N1 H1B . . 109.5 ?
C6 C1 C2 . . 120.3(3) ?
C6 C1 S1 . . 120.6(2) ?
C2 C1 S1 . . 119.0(2) ?
C3 C2 C1 . . 119.3(3) ?
C3 C2 H2 . . 120.4 ?
C1 C2 H2 . . 120.4 ?
C2 C3 C4 . . 121.4(3) ?
C2 C3 H3A . . 119.3 ?
C4 C3 H3A . . 119.3 ?
C3 C4 C5 . . 118.4(3) ?
C3 C4 C8 . . 119.0(2) ?
C5 C4 C8 . . 122.5(2) ?
C6 C5 C4 . . 120.4(3) ?
C6 C5 H5 . . 119.8 ?
C4 C5 H5 . . 119.8 ?
C1 C6 C5 . . 120.1(3) ?
C1 C6 H6 . . 119.9 ?
C5 C6 H6 . . 119.9 ?
S1 C7 H7A . . 109.5 ?
S1 C7 H7B . . 109.5 ?
H7A C7 H7B . . 109.5 ?
S1 C7 H7C . . 109.5 ?
H7A C7 H7C . . 109.5 ?
H7B C7 H7C . . 109.5 ?
O3 C8 C4 . . 109.8(2) ?
O3 C8 C9 . . 110.1(2) ?
C4 C8 C9 . . 110.3(2) ?
O3 C8 H8 . . 108.9 ?
C4 C8 H8 . . 108.9 ?
C9 C8 H8 . . 108.9 ?
N1 C9 C10 . . 113.8(2) ?
N1 C9 C8 . . 110.1(2) ?
C10 C9 C8 . . 110.3(2) ?
N1 C9 H9 . . 107.4 ?
C10 C9 H9 . . 107.4 ?
C8 C9 H9 . . 107.4 ?
O4 C10 O5 . . 124.1(3) ?
O4 C10 C9 . . 125.1(3) ?
O5 C10 C9 . . 110.8(2) ?
O5 C11 C12 . . 107.6(3) ?
O5 C11 H11A . . 110.2 ?
C12 C11 H11A . . 110.2 ?
O5 C11 H11B . . 110.2 ?
C12 C11 H11B . . 110.2 ?
H11A C11 H11B . . 108.5 ?
C11 C12 H12A . . 109.5 ?
C11 C12 H12B . . 109.5 ?
H12A C12 H12B . . 109.5 ?
C11 C12 H12C . . 109.5 ?
H12A C12 H12C . . 109.5 ?
H12B C12 H12C . . 109.5 ?

loop_
_geom_bond_atom_site_label_1
_geom_bond_atom_site_label_2
_geom_bond_site_symmetry_2
_geom_bond_distance
_geom_bond_publ_flag
S1 O2 . 1.432(2) ?
S1 O1 . 1.436(2) ?
S1 C7 . 1.753(4) ?
S1 C1 . 1.760(3) ?
O3 C8 . 1.412(3) ?
O3 H3 . 0.8200 ?
O4 C10 . 1.198(4) ?
O5 C10 . 1.329(4) ?
O5 C11 . 1.453(4) ?
N1 C9 . 1.452(4) ?
N1 H1A . 0.8900 ?
N1 H1B . 0.8900 ?
C1 C6 . 1.374(4) ?
C1 C2 . 1.384(4) ?
C2 C3 . 1.370(4) ?
C2 H2 . 0.9300 ?
C3 C4 . 1.387(4) ?
C3 H3A . 0.9300 ?
C4 C5 . 1.389(4) ?
C4 C8 . 1.515(4) ?
C5 C6 . 1.378(4) ?
C5 H5 . 0.9300 ?
C6 H6 . 0.9300 ?
C7 H7A . 0.9600 ?
C7 H7B . 0.9600 ?
C7 H7C . 0.9600 ?
C8 C9 . 1.544(4) ?
C8 H8 . 0.9800 ?
C9 C10 . 1.518(4) ?
C9 H9 . 0.9800 ?
C11 C12 . 1.475(5) ?
C11 H11A . 0.9700 ?
C11 H11B . 0.9700 ?
C12 H12A . 0.9600 ?
C12 H12B . 0.9600 ?
C12 H12C . 0.9600 ?

loop_
_geom_hbond_atom_site_label_D
_geom_hbond_atom_site_label_H
_geom_hbond_atom_site_label_A
_geom_hbond_site_symmetry_A
_geom_hbond_distance_DH
_geom_hbond_distance_HA
_geom_hbond_distance_DA
_geom_hbond_angle_DHA
O3 H3 N1 1_455 0.82 1.97 2.784(3) 174
N1 H1A O3 2_676 0.89 2.25 3.088(3) 158
C7 H7A O2 1_455 0.96 2.57 3.227(4) 126

loop_
_cod_related_entry_id
_cod_related_entry_database
_cod_related_entry_code
1 ChemSpider 21112213
